data_4508679
loop_
_publ_author_name
'Chopra, Deepak'
'Guru Row, Tayur N.'

_publ_section_title
;
 Solvatomorphism in 3-Fluorobenzoylaminophenyl 3-Fluorobenzoate:&#x2009; A
 Subtle Interplay of Strong Hydrogen Bonds and Weak Intermolecular
 Interactions Involving Disordered Fluorine
;
_journal_issue 6
_journal_name_full 'Crystal Growth &amp; Design'
_journal_page_first 1267
_journal_paper_doi 10.1021/cg060082o
_journal_volume 6
_journal_year 2006
_chemical_compound_source 'see text'
_chemical_formula_moiety 'C20 H12 F2 N O3'
_chemical_formula_sum 'C20 H12 F2 N O3'
_chemical_formula_weight 352.31
_chemical_name_systematic
;
 ?
;
_space_group_IT_number 2
_symmetry_cell_setting triclinic
_symmetry_space_group_name_Hall '-P 1'
_symmetry_space_group_name_H-M 'P -1'
_atom_sites_solution_hydrogens geom
_atom_sites_solution_primary direct
_atom_sites_solution_secondary difmap
_cell_angle_alpha 106.630(10)
_cell_angle_beta 95.219(11)
_cell_angle_gamma 113.286(10)
_cell_formula_units_Z 2
_cell_length_a 9.207(6)
_cell_length_b 9.775(6)
_cell_length_c 10.656(6)
_cell_measurement_reflns_used 725
_cell_measurement_temperature 290(2)
_cell_measurement_theta_max 25.2
_cell_measurement_theta_min 1.6
_cell_volume 821.0(9)
_computing_cell_refinement SMART
_computing_data_collection 'SMART (Bruker, 1998)'
_computing_data_reduction 'SAINT (Bruker, 1998)'
_computing_molecular_graphics 'Ortep-3 for Windows (Farrugia, 1997) and CAMERON (Watkin et al., 1993)'
_computing_publication_material 'PLATON (Spek, 2003)'
_computing_structure_refinement 'SHELXL-97 (Sheldrick, 1997)'
_computing_structure_solution 'SIR92 (Altomare et al., 1993)'
_diffrn_ambient_temperature 290(2)
_diffrn_measured_fraction_theta_full 0.978
_diffrn_measured_fraction_theta_max 0.978
_diffrn_measurement_device_type 'Bruker SMART APEX AREA CCD detector'
_diffrn_measurement_method ' \f & \w scans'
_diffrn_radiation_monochromator graphite
_diffrn_radiation_source 'fine-focus sealed tube'
_diffrn_radiation_type MoKa
_diffrn_radiation_wavelength 0.71073
_diffrn_reflns_av_R_equivalents 0.0180
_diffrn_reflns_av_sigmaI/netI 0.0211
_diffrn_reflns_limit_h_max 10
_diffrn_reflns_limit_h_min -10
_diffrn_reflns_limit_k_max 11
_diffrn_reflns_limit_k_min -11
_diffrn_reflns_limit_l_max 12
_diffrn_reflns_limit_l_min -12
_diffrn_reflns_number 7749
_diffrn_reflns_reduction_process
;
 ?
;
_diffrn_reflns_theta_full 25.00
_diffrn_reflns_theta_max 25.00
_diffrn_reflns_theta_min 2.05
_exptl_absorpt_coefficient_mu 0.111
_exptl_absorpt_correction_T_max 0.9780
_exptl_absorpt_correction_T_min 0.9291
_exptl_absorpt_correction_type multi-scan
_exptl_absorpt_process_details '(SADABS; Sheldrick, 1996)'
_exptl_crystal_colour 'colorless '
_exptl_crystal_density_diffrn 1.425
_exptl_crystal_density_method 'Not Measured'
_exptl_crystal_description 'blocks '
_exptl_crystal_F_000 362
_exptl_crystal_size_max 0.3
_exptl_crystal_size_mid 0.2
_exptl_crystal_size_min 0.2
_refine_diff_density_max 0.277
_refine_diff_density_min -0.167
_refine_diff_density_rms 0.034
_refine_ls_extinction_method none
_refine_ls_goodness_of_fit_ref 1.053
_refine_ls_hydrogen_treatment mixed
_refine_ls_matrix_type full
_refine_ls_number_parameters 249
_refine_ls_number_reflns 2839
_refine_ls_number_restraints 0
_refine_ls_restrained_S_all 1.053
_refine_ls_R_factor_all 0.0706
_refine_ls_R_factor_gt 0.0518
_refine_ls_shift/su_max 0.000
_refine_ls_shift/su_mean 0.000
_refine_ls_structure_factor_coef Fsqd
_refine_ls_weighting_details 'calc w=1/[\s^2^(Fo^2^)+(0.0825P)^2^+0.0619P] where P=(Fo^2^+2Fc^2^)/3'
_refine_ls_weighting_scheme calc
_refine_ls_wR_factor_gt 0.1358
_refine_ls_wR_factor_ref 0.1487
_reflns_number_gt 2117
_reflns_number_total 2839
_reflns_threshold_expression >2sigma(I)
_cod_data_source_file cg060082osup1.cif
_cod_data_source_block dc5_m
_cod_depositor_comments
;
The following automatic conversions were performed:

'_symmetry_cell_setting' value 'Triclinic' changed to 'triclinic'
according to /home/saulius/struct/CIF-dictionaries/cif_core.dic
dictionary named 'cif_core.dic' version 2.4.2 from
2011-04-26.

'_exptl_absorpt_correction_type' value 'multi-scan '
changed to 'multi-scan' according to
/home/saulius/struct/CIF-dictionaries/cif_core.dic dictionary named
'cif_core.dic' version 2.4.2 from 2011-04-26.

Automatic conversion script
Id: cif_fix_values 1891 2012-01-12 08:04:46Z andrius 
;
_cod_database_code 4508679

loop_
_symmetry_equiv_pos_as_xyz
x,y,z
-x,-y,-z

loop_
_atom_site_label
_atom_site_type_symbol
_atom_site_fract_x
_atom_site_fract_y
_atom_site_fract_z
_atom_site_U_iso_or_equiv
_atom_site_adp_type
_atom_site_occupancy
_atom_site_symmetry_multiplicity
_atom_site_calc_flag
_atom_site_refinement_flags
_atom_site_disorder_assembly
_atom_site_disorder_group
F2A F 0.4813(6) -0.2399(5) 0.9150(4) 0.144(2) Uani 0.466(4) 1 d P A 1
F2B F 0.4396(4) -0.4049(3) 0.4758(3) 0.1099(13) Uani 0.534(4) 1 d P A 2
O2 O 0.07111(19) 0.44023(15) 0.68884(15) 0.0747(4) Uani 1 1 d . . .
O3 O -0.1547(2) 0.24697(18) 0.69983(15) 0.0806(5) Uani 1 1 d . . .
O1 O 0.3711(2) 0.1624(2) 0.78361(17) 0.0991(6) Uani 1 1 d . . .
N1 N 0.2683(2) 0.0404(2) 0.5608(2) 0.0684(5) Uani 1 1 d . . .
C8 C 0.2016(2) 0.1369(2) 0.5307(2) 0.0623(5) Uani 1 1 d . . .
F1 F 0.1427(3) 0.9253(2) 1.0449(2) 0.1449(8) Uani 1 1 d . . .
C4 C 0.3903(2) -0.0772(2) 0.6811(2) 0.0686(5) Uani 1 1 d . . .
C13 C 0.1729(2) 0.2459(2) 0.6290(2) 0.0657(5) Uani 1 1 d . . .
H13 H 0.2036 0.2626 0.7197 0.079 Uiso 1 1 calc R . .
C12 C 0.0981(3) 0.3284(2) 0.5886(2) 0.0668(5) Uani 1 1 d . . .
C14 C -0.0607(3) 0.3851(2) 0.7376(2) 0.0632(5) Uani 1 1 d . . .
C15 C -0.0792(3) 0.5134(2) 0.83940(18) 0.0630(5) Uani 1 1 d . . .
C16 C -0.2251(3) 0.4816(3) 0.8741(2) 0.0816(6) Uani 1 1 d . . .
H16 H -0.3102 0.3796 0.8365 0.098 Uiso 1 1 calc R . .
C7 C 0.3426(3) 0.0527(3) 0.6802(2) 0.0691(5) Uani 1 1 d . . .
C3 C 0.3970(3) -0.1837(3) 0.5675(2) 0.0766(6) Uani 1 1 d . A .
H3 H 0.3747 -0.1751 0.4840 0.092 Uiso 1 1 calc R . .
C20 C 0.0471(3) 0.6638(2) 0.8975(2) 0.0741(6) Uani 1 1 d . . .
H20 H 0.1477 0.6876 0.8758 0.089 Uiso 1 1 calc R . .
C9 C 0.1580(3) 0.1174(2) 0.3979(2) 0.0700(6) Uani 1 1 d . . .
H9 H 0.1774 0.0450 0.3319 0.084 Uiso 1 1 calc R . .
C2 C 0.4365(3) -0.3026(3) 0.5771(3) 0.0863(7) Uani 1 1 d . . .
C19 C 0.0202(4) 0.7775(3) 0.9884(2) 0.0840(7) Uani 1 1 d . . .
C10 C 0.0859(3) 0.2042(3) 0.3612(2) 0.0784(6) Uani 1 1 d . . .
H10 H 0.0585 0.1908 0.2709 0.094 Uiso 1 1 calc R . .
C11 C 0.0538(3) 0.3106(3) 0.4572(2) 0.0775(6) Uani 1 1 d . . .
H11 H 0.0037 0.3684 0.4331 0.093 Uiso 1 1 calc R . .
C17 C -0.2461(4) 0.6022(4) 0.9657(3) 0.0974(8) Uani 1 1 d . . .
H17 H -0.3460 0.5807 0.9883 0.117 Uiso 1 1 calc R . .
C5 C 0.4273(3) -0.0906(3) 0.8028(3) 0.0910(7) Uani 1 1 d . A .
H5 H 0.4255 -0.0186 0.8809 0.109 Uiso 1 1 calc R . .
C18 C -0.1226(4) 0.7503(3) 1.0222(2) 0.0909(8) Uani 1 1 d . . .
H18 H -0.1364 0.8313 1.0831 0.109 Uiso 1 1 calc R . .
C1 C 0.4718(3) -0.3174(3) 0.6976(3) 0.0946(8) Uani 1 1 d . A .
H1 H 0.4981 -0.3985 0.7030 0.114 Uiso 1 1 calc R . .
C6 C 0.4677(4) -0.2108(4) 0.8106(3) 0.1055(9) Uani 1 1 d . . .
H1N H 0.255(3) -0.027(3) 0.500(2) 0.071(7) Uiso 1 1 d . . .

loop_
_atom_site_aniso_label
_atom_site_aniso_U_11
_atom_site_aniso_U_22
_atom_site_aniso_U_33
_atom_site_aniso_U_23
_atom_site_aniso_U_13
_atom_site_aniso_U_12
F2A 0.237(5) 0.183(4) 0.094(3) 0.064(3) 0.046(3) 0.162(4)
F2B 0.125(2) 0.096(2) 0.112(2) -0.0010(15) 0.0297(17) 0.0771(19)
O2 0.0952(10) 0.0543(8) 0.0846(10) 0.0184(7) 0.0373(8) 0.0434(8)
O3 0.0925(11) 0.0604(9) 0.0812(10) 0.0125(8) 0.0274(8) 0.0335(8)
O1 0.1214(14) 0.0922(12) 0.0790(11) -0.0040(9) 0.0013(9) 0.0709(11)
N1 0.0852(12) 0.0573(10) 0.0648(11) 0.0100(9) 0.0243(10) 0.0399(10)
C8 0.0706(12) 0.0492(10) 0.0693(12) 0.0168(9) 0.0256(10) 0.0296(9)
F1 0.1880(19) 0.0789(11) 0.1330(15) 0.0013(10) 0.0552(14) 0.0464(12)
C4 0.0625(12) 0.0649(12) 0.0790(14) 0.0172(10) 0.0190(10) 0.0339(10)
C13 0.0786(13) 0.0558(11) 0.0653(12) 0.0172(9) 0.0260(10) 0.0332(10)
C12 0.0821(13) 0.0502(10) 0.0751(14) 0.0189(10) 0.0324(11) 0.0351(10)
C14 0.0805(13) 0.0618(12) 0.0582(11) 0.0205(10) 0.0149(10) 0.0427(11)
C15 0.0843(14) 0.0664(12) 0.0526(11) 0.0210(9) 0.0150(10) 0.0473(11)
C16 0.0866(16) 0.0835(15) 0.0766(15) 0.0173(12) 0.0214(12) 0.0465(13)
C7 0.0685(12) 0.0642(12) 0.0705(14) 0.0090(10) 0.0173(10) 0.0352(10)
C3 0.0742(13) 0.0779(14) 0.0839(15) 0.0180(11) 0.0222(11) 0.0460(12)
C20 0.0950(16) 0.0658(13) 0.0701(13) 0.0194(11) 0.0242(12) 0.0459(13)
C9 0.0861(14) 0.0596(12) 0.0674(13) 0.0169(10) 0.0311(11) 0.0359(11)
C2 0.0743(14) 0.0776(15) 0.1073(19) 0.0151(14) 0.0220(13) 0.0456(13)
C19 0.123(2) 0.0629(14) 0.0673(13) 0.0141(11) 0.0256(14) 0.0482(14)
C10 0.1069(17) 0.0730(14) 0.0673(13) 0.0258(11) 0.0292(12) 0.0485(13)
C11 0.0990(16) 0.0654(13) 0.0862(16) 0.0324(11) 0.0316(12) 0.0478(12)
C17 0.1058(19) 0.117(2) 0.0917(18) 0.0289(16) 0.0401(15) 0.0722(19)
C5 0.1118(19) 0.0927(17) 0.0851(17) 0.0225(13) 0.0252(14) 0.0670(16)
C18 0.140(2) 0.0940(19) 0.0693(14) 0.0255(13) 0.0394(16) 0.0806(19)
C1 0.0910(17) 0.0834(17) 0.129(2) 0.0375(16) 0.0340(16) 0.0560(15)
C6 0.131(2) 0.115(2) 0.111(2) 0.0485(18) 0.0408(18) 0.084(2)

loop_
_atom_type_symbol
_atom_type_description
_atom_type_scat_dispersion_real
_atom_type_scat_dispersion_imag
_atom_type_scat_source
O O 0.0106 0.0060 'International Tables Vol C Tables 4.2.6.8 and 6.1.1.4'
N N 0.0061 0.0033 'International Tables Vol C Tables 4.2.6.8 and 6.1.1.4'
F F 0.0171 0.0103 'International Tables Vol C Tables 4.2.6.8 and 6.1.1.4'
H H 0.0000 0.0000 'International Tables Vol C Tables 4.2.6.8 and 6.1.1.4'
C C 0.0033 0.0016 'International Tables Vol C Tables 4.2.6.8 and 6.1.1.4'

loop_
_geom_angle_atom_site_label_1
_geom_angle_atom_site_label_2
_geom_angle_atom_site_label_3
_geom_angle
C14 O2 C12 117.42(16)
C7 N1 C8 129.07(19)
C7 N1 H1N 118.8(18)
C8 N1 H1N 112.0(18)
C9 C8 C13 119.39(19)
C9 C8 N1 117.82(18)
C13 C8 N1 122.7(2)
C5 C4 C3 118.5(2)
C5 C4 C7 117.35(19)
C3 C4 C7 124.2(2)
C12 C13 C8 118.4(2)
C12 C13 H13 120.8
C8 C13 H13 120.8
C11 C12 C13 123.06(19)
C11 C12 O2 118.76(18)
C13 C12 O2 118.15(19)
O3 C14 O2 122.93(18)
O3 C14 C15 124.3(2)
O2 C14 C15 112.73(18)
C16 C15 C20 119.7(2)
C16 C15 C14 119.1(2)
C20 C15 C14 121.2(2)
C15 C16 C17 119.8(2)
C15 C16 H16 120.1
C17 C16 H16 120.1
O1 C7 N1 122.7(2)
O1 C7 C4 120.8(2)
N1 C7 C4 116.43(19)
C2 C3 C4 120.3(2)
C2 C3 H3 119.9
C4 C3 H3 119.9
C19 C20 C15 118.0(2)
C19 C20 H20 121.0
C15 C20 H20 121.0
C8 C9 C10 120.66(19)
C8 C9 H9 119.7
C10 C9 H9 119.7
F2B C2 C1 116.1(3)
F2B C2 C3 122.4(3)
C1 C2 C3 121.5(2)
C18 C19 F1 118.1(2)
C18 C19 C20 123.5(2)
F1 C19 C20 118.4(3)
C9 C10 C11 120.7(2)
C9 C10 H10 119.7
C11 C10 H10 119.7
C12 C11 C10 117.8(2)
C12 C11 H11 121.1
C10 C11 H11 121.1
C18 C17 C16 120.6(3)
C18 C17 H17 119.7
C16 C17 H17 119.7
C4 C5 C6 120.4(3)
C4 C5 H5 119.8
C6 C5 H5 119.8
C19 C18 C17 118.4(2)
C19 C18 H18 120.8
C17 C18 H18 120.8
C2 C1 C6 118.5(2)
C2 C1 H1 120.8
C6 C1 H1 120.8
F2A C6 C1 116.1(3)
F2A C6 C5 122.4(3)
C1 C6 C5 120.9(3)

loop_
_geom_bond_atom_site_label_1
_geom_bond_atom_site_label_2
_geom_bond_distance
F2A C6 1.232(4)
F2B C2 1.255(3)
O2 C14 1.339(3)
O2 C12 1.411(2)
O3 C14 1.198(2)
O1 C7 1.217(2)
N1 C7 1.337(3)
N1 C8 1.402(3)
N1 H1N 0.74(2)
C8 C9 1.373(3)
C8 C13 1.391(3)
F1 C19 1.346(3)
C4 C5 1.366(3)
C4 C3 1.377(3)
C4 C7 1.500(3)
C13 C12 1.376(3)
C13 H13 0.9300
C12 C11 1.363(3)
C14 C15 1.484(3)
C15 C16 1.365(3)
C15 C20 1.376(3)
C16 C17 1.392(3)
C16 H16 0.9300
C3 C2 1.375(3)
C3 H3 0.9300
C20 C19 1.370(3)
C20 H20 0.9300
C9 C10 1.378(3)
C9 H9 0.9300
C2 C1 1.358(4)
C19 C18 1.340(4)
C10 C11 1.380(3)
C10 H10 0.9300
C11 H11 0.9300
C17 C18 1.352(4)
C17 H17 0.9300
C5 C6 1.386(4)
C5 H5 0.9300
C18 H18 0.9300
C1 C6 1.363(4)
C1 H1 0.9300

loop_
_geom_torsion_atom_site_label_1
_geom_torsion_atom_site_label_2
_geom_torsion_atom_site_label_3
_geom_torsion_atom_site_label_4
_geom_torsion
C7 N1 C8 C9 168.4(2)
C7 N1 C8 C13 -14.0(3)
C9 C8 C13 C12 1.4(3)
N1 C8 C13 C12 -176.17(18)
C8 C13 C12 C11 -1.4(3)
C8 C13 C12 O2 -179.23(17)
C14 O2 C12 C11 99.4(2)
C14 O2 C12 C13 -82.7(2)
C12 O2 C14 O3 -0.1(3)
C12 O2 C14 C15 -178.43(16)
O3 C14 C15 C16 -13.9(3)
O2 C14 C15 C16 164.48(18)
O3 C14 C15 C20 167.14(19)
O2 C14 C15 C20 -14.5(3)
C20 C15 C16 C17 1.3(3)
C14 C15 C16 C17 -177.7(2)
C8 N1 C7 O1 -4.5(4)
C8 N1 C7 C4 175.57(18)
C5 C4 C7 O1 16.4(3)
C3 C4 C7 O1 -164.4(2)
C5 C4 C7 N1 -163.7(2)
C3 C4 C7 N1 15.5(3)
C5 C4 C3 C2 1.5(3)
C7 C4 C3 C2 -177.71(19)
C16 C15 C20 C19 -0.5(3)
C14 C15 C20 C19 178.45(18)
C13 C8 C9 C10 -0.3(3)
N1 C8 C9 C10 177.4(2)
C4 C3 C2 F2B 177.9(3)
C4 C3 C2 C1 -0.8(4)
C15 C20 C19 C18 -0.8(3)
C15 C20 C19 F1 -179.5(2)
C8 C9 C10 C11 -0.9(3)
C13 C12 C11 C10 0.2(3)
O2 C12 C11 C10 178.03(19)
C9 C10 C11 C12 1.0(3)
C15 C16 C17 C18 -0.9(4)
C3 C4 C5 C6 -1.2(4)
C7 C4 C5 C6 178.1(2)
F1 C19 C18 C17 179.9(2)
C20 C19 C18 C17 1.2(4)
C16 C17 C18 C19 -0.4(4)
F2B C2 C1 C6 -179.0(3)
C3 C2 C1 C6 -0.2(4)
C2 C1 C6 F2A 171.7(4)
C2 C1 C6 C5 0.5(4)
C4 C5 C6 F2A -170.4(4)
C4 C5 C6 C1 0.2(4)
